data_7715668
loop_
_publ_author_name
'Srivastava, Navdeep'
'Singh, Amrendra K.'

_publ_section_title
;
 Protic- or anionic-NHCs with a classical-NHC in a single
 [Ru(CNC)(PPh<sub>3</sub>)<sub>2</sub>Cl]Cl pincer complex: direct
 comparison of structure &amp; electronic properties and heterolytic
 H<sub>2</sub> splitting.
;
_journal_issue 16
_journal_name_full 'Dalton transactions (Cambridge, England : 2003)'
_journal_page_first 6870
_journal_page_last 6874
_journal_paper_doi 10.1039/d4dt00623b
_journal_volume 53
_journal_year 2024
_chemical_formula_moiety 'C56 H44 Cl N5 P2 Ru, [+ solvents]'
_chemical_formula_sum 'C56 H44 Cl N5 P2 Ru'
_chemical_formula_weight 985.42
_space_group_crystal_system monoclinic
_space_group_IT_number 14
_space_group_name_Hall '-P 2yn'
_space_group_name_H-M_alt 'P 1 21/n 1'
_atom_sites_solution_hydrogens geom
_atom_sites_solution_primary dual
_audit_creation_date 2022-09-28
_audit_creation_method
;
Olex2 1.5
(compiled 2022.04.07 svn.rca3783a0 for OlexSys, GUI svn.r6498)
;
_audit_update_record
;
2024-02-28 deposited with the CCDC.	2024-04-04 downloaded from the CCDC.
;
_cell_angle_alpha 90
_cell_angle_beta 114.968(2)
_cell_angle_gamma 90
_cell_formula_units_Z 4
_cell_length_a 16.6067(2)
_cell_length_b 18.5906(2)
_cell_length_c 19.4595(3)
_cell_measurement_reflns_used 31670
_cell_measurement_temperature 300
_cell_measurement_theta_max 29.0380
_cell_measurement_theta_min 2.3890
_cell_volume 5446.24(15)
_computing_cell_refinement 'CrysAlisPro 1.171.41.93a (Rigaku OD, 2020)'
_computing_data_collection 'CrysAlisPro 1.171.41.93a (Rigaku OD, 2020)'
_computing_data_reduction 'CrysAlisPro 1.171.41.93a (Rigaku OD, 2020)'
_computing_molecular_graphics 'Olex2 1.5 (Dolomanov et al., 2009)'
_computing_publication_material 'Olex2 1.5 (Dolomanov et al., 2009)'
_computing_structure_refinement 'SHELXL 2018/3 (Sheldrick, 2015)'
_computing_structure_solution 'SHELXT  (Sheldrick, 2015)'
_diffrn_ambient_temperature 300
_diffrn_detector 'CCD plate'
_diffrn_detector_area_resol_mean 16.0309
_diffrn_detector_type Eos
_diffrn_measured_fraction_theta_full 0.999
_diffrn_measured_fraction_theta_max 0.926
_diffrn_measurement_details
;
List of Runs (angles in degrees, time in seconds):

  # Type    Start    End  Width  t~exp~   \w     \q     \k     \f   Frames
#--------------------------------------------------------------------------
  1  \w    -25.00  25.10   0.30   17.00    --   18.09 -95.00 163.00  167
  2  \w    -47.00 -20.90   0.30   17.00    --  -19.42  95.00 -85.00   87
  3  \w      4.00  44.20   0.30   17.00    --   18.09  77.00 -30.00  134
  4  \w    -36.00  37.20   0.30   17.00    --   18.09 -57.00-150.00  244
  5  \w     34.00  91.00   0.30   17.00    --   18.09  37.00  30.00  190
  6  \w     43.00  91.00   0.30   17.00    --   18.09  37.00 -60.00  160
  7  \w     62.00  87.20   0.30   17.00    --   18.09  77.00 -30.00   84
  8  \w    -19.00  59.00   0.30   17.00    --   18.09 -99.00  90.00  260
  9  \w    -11.00  25.00   0.30   17.00    --   18.09  77.00-150.00  120
 10  \w     30.00  58.80   0.30   17.00    --   18.09 -99.00 -60.00   96
 11  \w    -29.00  -2.00   0.30   17.00    --  -19.42  37.00-180.00   90
 12  \w    -39.00  47.10   0.30   17.00    --  -19.42  57.00 -30.00  287
 13  \w     17.00  51.80   0.30   17.00    --  -19.42  37.00-180.00  116
;
_diffrn_measurement_device 'four-circle diffractometer'
_diffrn_measurement_device_type 'SuperNova, Dual, Cu at home/near, Eos'
_diffrn_measurement_method '\w scans'
_diffrn_orient_matrix_type 'CrysAlisPro convention (1999,Acta A55,543-557)'
_diffrn_orient_matrix_UB_11 0.0304532000
_diffrn_orient_matrix_UB_12 -0.0280488000
_diffrn_orient_matrix_UB_13 0.0035699000
_diffrn_orient_matrix_UB_21 -0.0198054000
_diffrn_orient_matrix_UB_22 -0.0215468000
_diffrn_orient_matrix_UB_23 0.0187697000
_diffrn_orient_matrix_UB_31 -0.0299935000
_diffrn_orient_matrix_UB_32 -0.0142707000
_diffrn_orient_matrix_UB_33 -0.0353834000
_diffrn_radiation_monochromator mirror
_diffrn_radiation_probe x-ray
_diffrn_radiation_type 'Mo K\a'
_diffrn_radiation_wavelength 0.71073
_diffrn_reflns_av_R_equivalents 0.0468
_diffrn_reflns_av_unetI/netI 0.0328
_diffrn_reflns_Laue_measured_fraction_full 0.999
_diffrn_reflns_Laue_measured_fraction_max 0.926
_diffrn_reflns_limit_h_max 22
_diffrn_reflns_limit_h_min -21
_diffrn_reflns_limit_k_max 25
_diffrn_reflns_limit_k_min -25
_diffrn_reflns_limit_l_max 26
_diffrn_reflns_limit_l_min -24
_diffrn_reflns_number 67182
_diffrn_reflns_point_group_measured_fraction_full 0.999
_diffrn_reflns_point_group_measured_fraction_max 0.926
_diffrn_reflns_theta_full 25.242
_diffrn_reflns_theta_max 29.183
_diffrn_reflns_theta_min 1.741
_diffrn_source 'micro-focus sealed X-ray tube'
_diffrn_source_type 'SuperNova (Mo) X-ray Source'
_exptl_absorpt_coefficient_mu 0.434
_exptl_absorpt_correction_T_max 1.000
_exptl_absorpt_correction_T_min 0.495
_exptl_absorpt_correction_type gaussian
_exptl_absorpt_process_details
;
CrysAlisPro 1.171.41.93a (Rigaku Oxford Diffraction, 2020)
Numerical absorption correction based on gaussian integration over
a multifaceted crystal model
Empirical absorption correction using spherical harmonics,
implemented in SCALE3 ABSPACK scaling algorithm.
;
_exptl_crystal_colour 'clear light orange'
_exptl_crystal_colour_lustre clear
_exptl_crystal_colour_modifier light
_exptl_crystal_colour_primary orange
_exptl_crystal_density_diffrn 1.202
_exptl_crystal_description block
_exptl_crystal_F_000 2024
_exptl_crystal_size_max 0.43
_exptl_crystal_size_mid 0.34
_exptl_crystal_size_min 0.17
_refine_diff_density_max 0.541
_refine_diff_density_min -0.611
_refine_diff_density_rms 0.047
_refine_ls_extinction_method none
_refine_ls_goodness_of_fit_ref 1.029
_refine_ls_hydrogen_treatment constr
_refine_ls_matrix_type full
_refine_ls_number_parameters 587
_refine_ls_number_reflns 13643
_refine_ls_number_restraints 0
_refine_ls_restrained_S_all 1.029
_refine_ls_R_factor_all 0.0399
_refine_ls_R_factor_gt 0.0324
_refine_ls_shift/su_max 0.001
_refine_ls_shift/su_mean 0.000
_refine_ls_structure_factor_coef Fsqd
_refine_ls_weighting_details 'w=1/[\s^2^(Fo^2^)+(0.0355P)^2^+1.6195P] where P=(Fo^2^+2Fc^2^)/3'
_refine_ls_weighting_scheme calc
_refine_ls_wR_factor_gt 0.0804
_refine_ls_wR_factor_ref 0.0857
_reflns_Friedel_coverage 0.000
_reflns_number_gt 11526
_reflns_number_total 13643
_reflns_threshold_expression 'I > 2\s(I)'
_cod_data_source_file d4dt00623b2.cif
_cod_data_source_block aks259a1
_cod_depositor_comments 'Adding full bibliography for 7715668--7715671.cif.'
_cod_database_code 7715668
_shelx_shelxl_version_number 2018/3
_chemical_oxdiff_formula 'C11 H10 N O'
_shelx_space_group_comment
;
The symmetry employed for this shelxl refinement is uniquely defined
by the following loop, which should always be used as a source of
symmetry information in preference to the above space-group names.
They are only intended as comments.
;
_shelx_estimated_absorpt_t_max 0.930
_shelx_estimated_absorpt_t_min 0.835
_olex2_refinement_description
;
1. Fixed Uiso
 At 1.2 times of:
  All C(H) groups
 At 1.5 times of:
  All C(H,H,H) groups
2.a Aromatic/amide H refined with riding coordinates:
 C7(H7), C44(H44), C32(H32), C5(H5), C22(H22), C34(H34), C6(H6), C16(H16),
 C43(H43), C52(H52), C38(H38), C28(H28), C17(H17), C50(H50), C13(H13), C26(H26),
  C46(H46), C35(H35), C23(H23), C40(H40), C56(H56), C15(H15), C42(H42),
 C14(H14), C31(H31), C36(H36), C24(H24), C49(H49), C20(H20), C18(H18), C55(H55),
  C25(H25), C29(H29), C30(H30), C41(H41), C37(H37), C19(H19), C48(H48),
 C54(H54), C47(H47), C53(H53)
2.b Idealised Me refined as rotating group:
 C12(H12A,H12B,H12C)
;
_smtbx_masks_void_probe_radius 1.2
_smtbx_masks_void_truncation_radius 1.2
_olex2_submission_special_instructions 'No special instructions were received'
_oxdiff_exptl_absorpt_empirical_details
;
Empirical correction (ABSPACK) includes:
- Absorption correction using spherical harmonics
- Frame scaling
;
_oxdiff_exptl_absorpt_empirical_full_max 2.734
_oxdiff_exptl_absorpt_empirical_full_min 0.601

loop_
_space_group_symop_operation_xyz
'x, y, z'
'-x+1/2, y+1/2, -z+1/2'
'-x, -y, -z'
'x-1/2, -y-1/2, z-1/2'

loop_
_atom_site_label
_atom_site_type_symbol
_atom_site_fract_x
_atom_site_fract_y
_atom_site_fract_z
_atom_site_U_iso_or_equiv
_atom_site_adp_type
_atom_site_occupancy
_atom_site_site_symmetry_order
_atom_site_calc_flag
_atom_site_refinement_flags_posn
_atom_site_refinement_flags_adp
_atom_site_refinement_flags_occupancy
_atom_site_disorder_assembly
_atom_site_disorder_group
Ru1 Ru 0.50211(2) 0.74399(2) 0.27290(2) 0.03044(5) Uani 1 1 d . . . . .
P1 P 0.45080(3) 0.65556(2) 0.33307(2) 0.03465(9) Uani 1 1 d . . . . .
P2 P 0.53202(3) 0.84083(2) 0.20778(2) 0.03589(10) Uani 1 1 d . . . . .
Cl1 Cl 0.41413(3) 0.68780(3) 0.14792(2) 0.04572(11) Uani 1 1 d . . . . .
N3 N 0.57837(8) 0.78804(7) 0.37320(7) 0.0325(3) Uani 1 1 d . . . . .
N4 N 0.68804(8) 0.71826(8) 0.36802(7) 0.0356(3) Uani 1 1 d . . . . .
N2 N 0.45492(9) 0.84807(7) 0.36041(8) 0.0371(3) Uani 1 1 d . . . . .
N5 N 0.66456(9) 0.64559(8) 0.27403(8) 0.0403(3) Uani 1 1 d . . . . .
N1 N 0.32658(9) 0.82763(8) 0.25937(8) 0.0427(3) Uani 1 1 d . . . . .
C8 C 0.66469(11) 0.76887(9) 0.40947(9) 0.0354(3) Uani 1 1 d . . . . .
C1 C 0.41109(11) 0.81037(9) 0.28949(9) 0.0356(3) Uani 1 1 d . . . . .
C11 C 0.62189(10) 0.69371(9) 0.29867(9) 0.0346(3) Uani 1 1 d . . . . .
C4 C 0.54392(11) 0.83662(9) 0.40489(9) 0.0365(3) Uani 1 1 d . . . . .
C33 C 0.50098(11) 0.56544(9) 0.34746(10) 0.0411(4) Uani 1 1 d . . . . .
C45 C 0.59089(12) 0.91389(10) 0.27257(10) 0.0438(4) Uani 1 1 d . . . . .
C3 C 0.39138(12) 0.88836(9) 0.37319(11) 0.0430(4) Uani 1 1 d . . . . .
C27 C 0.46749(12) 0.68399(9) 0.42820(9) 0.0415(4) Uani 1 1 d . . . . .
C21 C 0.33339(11) 0.62831(10) 0.29093(10) 0.0413(4) Uani 1 1 d . . . . .
C9 C 0.77033(11) 0.68596(10) 0.38384(10) 0.0404(4) Uani 1 1 d . . . . .
C10 C 0.75443(11) 0.63953(10) 0.32354(10) 0.0430(4) Uani 1 1 d . . . . .
C7 C 0.71933(12) 0.79767(11) 0.47887(9) 0.0464(4) Uani 1 1 d . . . . .
H7 H 0.778239 0.783192 0.504068 0.056 Uiso 1 1 calc R U . . .
C51 C 0.60141(12) 0.82719(11) 0.15586(10) 0.0483(4) Uani 1 1 d . . . . .
C39 C 0.43841(11) 0.88855(10) 0.13395(10) 0.0419(4) Uani 1 1 d . . . . .
C2 C 0.31255(12) 0.87508(11) 0.30906(11) 0.0475(4) Uani 1 1 d . . . . .
C44 C 0.35167(11) 0.86814(11) 0.11518(10) 0.0456(4) Uani 1 1 d . . . . .
H44 H 0.339433 0.828548 0.138400 0.055 Uiso 1 1 calc R U . . .
C32 C 0.55163(14) 0.68135(11) 0.48802(10) 0.0515(5) Uani 1 1 d . . . . .
H32 H 0.598841 0.662404 0.480080 0.062 Uiso 1 1 calc R U . . .
C5 C 0.59647(13) 0.86884(10) 0.47359(10) 0.0472(4) Uani 1 1 d . . . . .
H5 H 0.573115 0.903341 0.494699 0.057 Uiso 1 1 calc R U . . .
C22 C 0.27173(11) 0.66063(10) 0.22629(10) 0.0458(4) Uani 1 1 d . . . . .
H22 H 0.288397 0.699043 0.204522 0.055 Uiso 1 1 calc R U . . .
C34 C 0.53144(14) 0.52615(11) 0.41448(12) 0.0542(5) Uani 1 1 d . . . . .
H34 H 0.532770 0.547181 0.458313 0.065 Uiso 1 1 calc R U . . .
C6 C 0.68416(13) 0.84837(11) 0.50968(10) 0.0510(5) Uani 1 1 d . . . . .
H6 H 0.720314 0.869313 0.555887 0.061 Uiso 1 1 calc R U . . .
C16 C 0.85538(12) 0.69316(12) 0.44120(11) 0.0530(5) Uani 1 1 d . . . . .
H16 H 0.867221 0.723582 0.482282 0.064 Uiso 1 1 calc R U . . .
C43 C 0.28281(13) 0.90758(13) 0.06107(12) 0.0596(5) Uani 1 1 d . . . . .
H43 H 0.224382 0.894308 0.048963 0.072 Uiso 1 1 calc R U . . .
C52 C 0.59287(16) 0.76377(14) 0.11701(13) 0.0647(6) Uani 1 1 d . . . . .
H52 H 0.555324 0.727953 0.119912 0.078 Uiso 1 1 calc R U . . .
C38 C 0.49903(15) 0.53284(12) 0.28301(12) 0.0584(5) Uani 1 1 d . . . . .
H38 H 0.478873 0.558404 0.237739 0.070 Uiso 1 1 calc R U . . .
C28 C 0.39890(15) 0.71467(11) 0.44083(12) 0.0555(5) Uani 1 1 d . . . . .
H28 H 0.342244 0.717824 0.401612 0.067 Uiso 1 1 calc R U . . .
C17 C 0.39251(15) 0.93172(11) 0.43158(13) 0.0575(5) Uani 1 1 d . . . . .
H17 H 0.444567 0.939713 0.474901 0.069 Uiso 1 1 calc R U . . .
C50 C 0.68186(13) 0.90876(12) 0.31699(12) 0.0592(5) Uani 1 1 d . . . . .
H50 H 0.713068 0.868984 0.312200 0.071 Uiso 1 1 calc R U . . .
C13 C 0.82066(13) 0.59886(12) 0.31721(13) 0.0584(5) Uani 1 1 d . . . . .
H13 H 0.808973 0.567592 0.276804 0.070 Uiso 1 1 calc R U . . .
C12 C 0.62552(13) 0.60349(12) 0.20468(11) 0.0548(5) Uani 1 1 d . . . . .
H12A H 0.631392 0.553201 0.217034 0.082 Uiso 1 1 calc R U . . .
H12B H 0.655650 0.614038 0.173239 0.082 Uiso 1 1 calc R U . . .
H12C H 0.563750 0.615446 0.177992 0.082 Uiso 1 1 calc R U . . .
C26 C 0.30670(14) 0.57210(12) 0.32322(13) 0.0598(5) Uani 1 1 d . . . . .
H26 H 0.347733 0.550437 0.367115 0.072 Uiso 1 1 calc R U . . .
C46 C 0.54671(15) 0.97265(12) 0.28315(13) 0.0624(6) Uani 1 1 d . . . . .
H46 H 0.485686 0.976937 0.254995 0.075 Uiso 1 1 calc R U . . .
C35 C 0.55979(15) 0.45585(12) 0.41627(14) 0.0650(6) Uani 1 1 d . . . . .
H35 H 0.580392 0.430035 0.461395 0.078 Uiso 1 1 calc R U . . .
C23 C 0.18469(13) 0.63572(13) 0.19374(12) 0.0588(5) Uani 1 1 d . . . . .
H23 H 0.143172 0.657485 0.150144 0.071 Uiso 1 1 calc R U . . .
C40 C 0.45412(14) 0.94649(12) 0.09652(13) 0.0639(6) Uani 1 1 d . . . . .
H40 H 0.512366 0.959964 0.108127 0.077 Uiso 1 1 calc R U . . .
C56 C 0.65755(14) 0.88015(14) 0.14953(14) 0.0653(6) Uani 1 1 d . . . . .
H56 H 0.664517 0.923375 0.175491 0.078 Uiso 1 1 calc R U . . .
C15 C 0.92174(14) 0.65288(14) 0.43431(14) 0.0688(6) Uani 1 1 d . . . . .
H15 H 0.979489 0.656894 0.471642 0.083 Uiso 1 1 calc R U . . .
C42 C 0.29897(15) 0.96520(13) 0.02538(14) 0.0704(7) Uani 1 1 d . . . . .
H42 H 0.252006 0.991164 -0.010213 0.085 Uiso 1 1 calc R U . . .
C14 C 0.90544(14) 0.60721(14) 0.37438(15) 0.0700(7) Uani 1 1 d . . . . .
H14 H 0.952227 0.581390 0.372121 0.084 Uiso 1 1 calc R U . . .
C31 C 0.56596(18) 0.70656(13) 0.55922(12) 0.0691(7) Uani 1 1 d . . . . .
H31 H 0.622209 0.703436 0.599010 0.083 Uiso 1 1 calc R U . . .
C36 C 0.55772(16) 0.42417(12) 0.35230(16) 0.0715(7) Uani 1 1 d . . . . .
H36 H 0.577054 0.376989 0.353915 0.086 Uiso 1 1 calc R U . . .
C24 C 0.15987(15) 0.57913(14) 0.22574(15) 0.0741(7) Uani 1 1 d . . . . .
H24 H 0.101926 0.561911 0.202940 0.089 Uiso 1 1 calc R U . . .
C49 C 0.72624(17) 0.96257(16) 0.36833(14) 0.0775(8) Uani 1 1 d . . . . .
H49 H 0.787275 0.959087 0.396902 0.093 Uiso 1 1 calc R U . . .
C20 C 0.23364(15) 0.90744(13) 0.30070(15) 0.0676(6) Uani 1 1 d . . . . .
H20 H 0.181255 0.899626 0.257626 0.081 Uiso 1 1 calc R U . . .
C18 C 0.31294(17) 0.96255(13) 0.42263(16) 0.0737(7) Uani 1 1 d . . . . .
H18 H 0.311560 0.991561 0.461048 0.088 Uiso 1 1 calc R U . . .
C55 C 0.70298(19) 0.8688(2) 0.10488(18) 0.0910(9) Uani 1 1 d . . . . .
H55 H 0.739479 0.904772 0.100452 0.109 Uiso 1 1 calc R U . . .
C25 C 0.21990(15) 0.54773(14) 0.29114(15) 0.0743(7) Uani 1 1 d . . . . .
H25 H 0.202399 0.510427 0.313661 0.089 Uiso 1 1 calc R U . . .
C29 C 0.4154(2) 0.74086(13) 0.51292(17) 0.0752(8) Uani 1 1 d . . . . .
H29 H 0.369459 0.761904 0.521222 0.090 Uiso 1 1 calc R U . . .
C30 C 0.4976(2) 0.73599(15) 0.57098(15) 0.0806(9) Uani 1 1 d . . . . .
H30 H 0.507207 0.752750 0.618867 0.097 Uiso 1 1 calc R U . . .
C41 C 0.38522(16) 0.98465(14) 0.04239(15) 0.0783(8) Uani 1 1 d . . . . .
H41 H 0.397018 1.023221 0.017613 0.094 Uiso 1 1 calc R U . . .
C37 C 0.52697(19) 0.46217(13) 0.28539(16) 0.0760(7) Uani 1 1 d . . . . .
H37 H 0.524901 0.440418 0.241638 0.091 Uiso 1 1 calc R U . . .
C19 C 0.23534(17) 0.95147(15) 0.35815(17) 0.0803(8) Uani 1 1 d . . . . .
H19 H 0.183393 0.974172 0.353538 0.096 Uiso 1 1 calc R U . . .
C48 C 0.6820(2) 1.01982(16) 0.37728(15) 0.0852(8) Uani 1 1 d . . . . .
H48 H 0.712365 1.055583 0.411988 0.102 Uiso 1 1 calc R U . . .
C54 C 0.6945(2) 0.8057(2) 0.06766(18) 0.1033(11) Uani 1 1 d . . . . .
H54 H 0.725517 0.798111 0.038175 0.124 Uiso 1 1 calc R U . . .
C47 C 0.59244(19) 1.02526(15) 0.33529(16) 0.0843(8) Uani 1 1 d . . . . .
H47 H 0.561912 1.064699 0.341817 0.101 Uiso 1 1 calc R U . . .
C53 C 0.6398(2) 0.75286(18) 0.07358(18) 0.0941(10) Uani 1 1 d . . . . .
H53 H 0.634361 0.709454 0.048234 0.113 Uiso 1 1 calc R U . . .

loop_
_atom_site_aniso_label
_atom_site_aniso_U_11
_atom_site_aniso_U_22
_atom_site_aniso_U_33
_atom_site_aniso_U_23
_atom_site_aniso_U_13
_atom_site_aniso_U_12
Ru1 0.02570(7) 0.03439(8) 0.02477(7) -0.00127(5) 0.00437(5) 0.00084(5)
P1 0.0320(2) 0.0341(2) 0.0320(2) 0.00156(16) 0.00781(17) 0.00135(17)
P2 0.0284(2) 0.0410(2) 0.0310(2) 0.00347(17) 0.00555(17) -0.00041(17)
Cl1 0.0373(2) 0.0566(3) 0.03165(19) -0.00867(18) 0.00323(17) -0.00253(19)
N3 0.0307(6) 0.0331(7) 0.0270(6) -0.0002(5) 0.0057(5) -0.0011(5)
N4 0.0287(6) 0.0410(8) 0.0300(6) 0.0003(6) 0.0055(5) 0.0034(6)
N2 0.0352(7) 0.0344(7) 0.0375(7) -0.0012(6) 0.0113(6) 0.0035(6)
N5 0.0336(7) 0.0429(8) 0.0381(7) -0.0025(6) 0.0089(6) 0.0041(6)
N1 0.0324(7) 0.0480(9) 0.0430(8) 0.0011(7) 0.0114(6) 0.0068(6)
C8 0.0333(8) 0.0395(9) 0.0266(7) 0.0021(6) 0.0060(6) 0.0008(7)
C1 0.0351(8) 0.0340(9) 0.0342(8) 0.0009(7) 0.0113(7) 0.0011(7)
C11 0.0323(8) 0.0364(9) 0.0296(7) -0.0006(6) 0.0076(6) 0.0000(6)
C4 0.0393(9) 0.0344(9) 0.0317(8) -0.0010(6) 0.0111(7) 0.0005(7)
C33 0.0379(9) 0.0336(9) 0.0486(10) 0.0027(7) 0.0150(8) 0.0005(7)
C45 0.0386(9) 0.0467(10) 0.0386(9) 0.0036(8) 0.0091(7) -0.0097(8)
C3 0.0460(10) 0.0353(9) 0.0499(10) 0.0004(8) 0.0223(8) 0.0048(8)
C27 0.0488(10) 0.0388(9) 0.0342(8) 0.0023(7) 0.0150(8) -0.0023(8)
C21 0.0343(8) 0.0407(10) 0.0428(9) 0.0009(7) 0.0105(7) -0.0018(7)
C9 0.0325(8) 0.0429(10) 0.0396(9) 0.0093(7) 0.0091(7) 0.0059(7)
C10 0.0346(8) 0.0445(10) 0.0438(9) 0.0052(8) 0.0108(8) 0.0062(7)
C7 0.0376(9) 0.0542(12) 0.0321(8) -0.0017(8) -0.0001(7) 0.0003(8)
C51 0.0397(9) 0.0636(13) 0.0403(9) 0.0144(9) 0.0157(8) 0.0084(9)
C39 0.0356(8) 0.0410(10) 0.0378(9) 0.0048(7) 0.0045(7) 0.0011(7)
C2 0.0431(10) 0.0457(11) 0.0546(11) 0.0015(9) 0.0216(9) 0.0062(8)
C44 0.0365(9) 0.0530(11) 0.0372(9) 0.0012(8) 0.0059(7) -0.0037(8)
C32 0.0571(12) 0.0511(12) 0.0370(9) 0.0030(8) 0.0108(9) -0.0044(9)
C5 0.0512(11) 0.0455(11) 0.0377(9) -0.0107(8) 0.0116(8) 0.0007(8)
C22 0.0370(9) 0.0482(11) 0.0470(10) 0.0049(8) 0.0128(8) -0.0011(8)
C34 0.0586(12) 0.0445(11) 0.0541(11) 0.0083(9) 0.0185(10) 0.0059(9)
C6 0.0512(11) 0.0548(12) 0.0316(9) -0.0100(8) 0.0026(8) -0.0046(9)
C16 0.0363(9) 0.0630(13) 0.0465(10) 0.0077(9) 0.0047(8) 0.0077(9)
C43 0.0336(9) 0.0731(15) 0.0523(12) 0.0040(11) -0.0012(9) -0.0002(9)
C52 0.0618(14) 0.0804(17) 0.0577(13) -0.0002(11) 0.0310(12) 0.0078(12)
C38 0.0705(14) 0.0473(12) 0.0571(12) 0.0017(9) 0.0267(11) 0.0082(10)
C28 0.0635(13) 0.0514(12) 0.0585(12) -0.0038(10) 0.0325(11) -0.0015(10)
C17 0.0629(13) 0.0501(12) 0.0631(13) -0.0118(10) 0.0300(11) 0.0032(10)
C50 0.0454(11) 0.0605(13) 0.0515(11) 0.0102(10) 0.0008(9) -0.0086(10)
C13 0.0494(11) 0.0556(13) 0.0652(13) -0.0005(10) 0.0195(10) 0.0157(10)
C12 0.0495(11) 0.0581(13) 0.0502(11) -0.0172(9) 0.0145(9) 0.0036(9)
C26 0.0457(11) 0.0594(13) 0.0650(13) 0.0191(11) 0.0144(10) -0.0048(9)
C46 0.0546(12) 0.0599(14) 0.0678(14) -0.0162(11) 0.0210(11) -0.0102(10)
C35 0.0675(14) 0.0458(12) 0.0761(15) 0.0196(11) 0.0249(12) 0.0116(10)
C23 0.0351(9) 0.0707(15) 0.0581(12) 0.0073(11) 0.0075(9) -0.0030(9)
C40 0.0429(11) 0.0576(13) 0.0710(14) 0.0222(11) 0.0043(10) -0.0020(9)
C56 0.0546(12) 0.0763(16) 0.0695(14) 0.0253(12) 0.0306(11) 0.0065(11)
C15 0.0359(10) 0.0837(17) 0.0676(14) 0.0067(13) 0.0032(10) 0.0162(11)
C42 0.0476(12) 0.0693(16) 0.0655(14) 0.0180(12) -0.0043(10) 0.0115(11)
C14 0.0427(11) 0.0745(16) 0.0844(17) 0.0063(13) 0.0187(11) 0.0243(11)
C31 0.0895(17) 0.0661(15) 0.0379(10) -0.0004(10) 0.0134(11) -0.0223(13)
C36 0.0758(16) 0.0393(12) 0.106(2) 0.0080(12) 0.0447(15) 0.0133(11)
C24 0.0401(11) 0.0809(17) 0.0899(18) 0.0098(14) 0.0165(12) -0.0147(11)
C49 0.0562(14) 0.088(2) 0.0571(14) 0.0060(13) -0.0063(11) -0.0261(13)
C20 0.0481(12) 0.0726(16) 0.0806(16) -0.0060(13) 0.0255(12) 0.0154(11)
C18 0.0791(17) 0.0661(15) 0.0892(18) -0.0210(13) 0.0484(15) 0.0102(13)
C55 0.0762(18) 0.121(3) 0.096(2) 0.044(2) 0.0555(17) 0.0144(17)
C25 0.0539(13) 0.0705(16) 0.0932(18) 0.0224(14) 0.0259(13) -0.0143(12)
C29 0.100(2) 0.0688(16) 0.0823(19) -0.0160(13) 0.0637(18) -0.0137(14)
C30 0.123(3) 0.0769(18) 0.0546(14) -0.0215(12) 0.0503(17) -0.0362(17)
C41 0.0591(14) 0.0656(16) 0.0840(17) 0.0356(13) 0.0046(12) 0.0019(12)
C37 0.104(2) 0.0493(13) 0.0869(18) -0.0060(12) 0.0525(16) 0.0120(13)
C19 0.0629(15) 0.0820(18) 0.104(2) -0.0137(16) 0.0434(15) 0.0203(13)
C48 0.091(2) 0.083(2) 0.0641(15) -0.0198(14) 0.0159(14) -0.0416(17)
C54 0.095(2) 0.152(3) 0.091(2) 0.030(2) 0.0671(19) 0.031(2)
C47 0.0868(19) 0.0747(18) 0.0891(19) -0.0313(15) 0.0348(16) -0.0203(15)
C53 0.097(2) 0.122(3) 0.081(2) -0.0084(17) 0.0547(19) 0.0174(18)

loop_
_atom_type_symbol
_atom_type_description
_atom_type_scat_dispersion_real
_atom_type_scat_dispersion_imag
_atom_type_scat_source
C C 0.0033 0.0016 'International Tables Vol C Tables 4.2.6.8 and 6.1.1.4'
H H 0.0000 0.0000 'International Tables Vol C Tables 4.2.6.8 and 6.1.1.4'
Cl Cl 0.1484 0.1585 'International Tables Vol C Tables 4.2.6.8 and 6.1.1.4'
N N 0.0061 0.0033 'International Tables Vol C Tables 4.2.6.8 and 6.1.1.4'
P P 0.1023 0.0942 'International Tables Vol C Tables 4.2.6.8 and 6.1.1.4'
Ru Ru -1.2594 0.8363 'International Tables Vol C Tables 4.2.6.8 and 6.1.1.4'

loop_
_exptl_crystal_face_index_h
_exptl_crystal_face_index_k
_exptl_crystal_face_index_l
_exptl_crystal_face_perp_dist
1 0 0 0.2013
0 -1 0 0.0883
0 1 0 0.1662
0 0 -1 0.2082
0 0 1 0.2339
-1 -1 1 0.1439
1 1 -1 0.1871
1 1 1 0.2297
-1 0 1 0.1238
1 0 -1 0.1535
-1 1 1 0.0606
1 -1 -1 0.1094
-1 0 -1 0.1892
1 0 1 0.2082

loop_
_geom_angle_atom_site_label_1
_geom_angle_atom_site_label_2
_geom_angle_atom_site_label_3
_geom_angle
_geom_angle_site_symmetry_1
_geom_angle_site_symmetry_3
_geom_angle_publ_flag
P1 Ru1 Cl1 90.373(16) . . ?
P2 Ru1 P1 171.245(15) . . ?
P2 Ru1 Cl1 88.011(16) . . ?
N3 Ru1 P1 90.77(4) . . ?
N3 Ru1 P2 91.23(4) . . ?
N3 Ru1 Cl1 177.27(4) . . ?
N3 Ru1 C1 78.91(6) . . ?
N3 Ru1 C11 78.43(6) . . ?
C1 Ru1 P1 84.18(5) . . ?
C1 Ru1 P2 87.84(5) . . ?
C1 Ru1 Cl1 103.67(5) . . ?
C11 Ru1 P1 94.39(5) . . ?
C11 Ru1 P2 94.36(5) . . ?
C11 Ru1 Cl1 99.00(4) . . ?
C11 Ru1 C1 157.28(6) . . ?
C33 P1 Ru1 118.14(6) . . ?
C27 P1 Ru1 111.48(6) . . ?
C27 P1 C33 104.10(8) . . ?
C27 P1 C21 102.12(8) . . ?
C21 P1 Ru1 120.29(6) . . ?
C21 P1 C33 98.28(8) . . ?
C45 P2 Ru1 111.52(6) . . ?
C45 P2 C51 101.77(9) . . ?
C45 P2 C39 102.10(8) . . ?
C51 P2 Ru1 120.60(7) . . ?
C39 P2 Ru1 119.01(6) . . ?
C39 P2 C51 98.98(8) . . ?
C8 N3 Ru1 119.81(11) . . ?
C4 N3 Ru1 120.28(10) . . ?
C4 N3 C8 119.91(14) . . ?
C8 N4 C11 118.50(13) . . ?
C8 N4 C9 130.09(14) . . ?
C9 N4 C11 111.41(14) . . ?
C4 N2 C1 120.03(13) . . ?
C4 N2 C3 131.33(15) . . ?
C3 N2 C1 108.46(13) . . ?
C11 N5 C10 112.13(14) . . ?
C11 N5 C12 126.26(14) . . ?
C10 N5 C12 121.61(15) . . ?
C1 N1 C2 107.70(15) . . ?
N3 C8 N4 111.59(13) . . ?
N3 C8 C7 121.60(16) . . ?
C7 C8 N4 126.81(15) . . ?
N2 C1 Ru1 109.32(10) . . ?
N1 C1 Ru1 141.84(13) . . ?
N1 C1 N2 108.75(14) . . ?
N4 C11 Ru1 111.64(11) . . ?
N5 C11 Ru1 144.39(12) . . ?
N5 C11 N4 103.95(13) . . ?
N3 C4 N2 111.44(14) . . ?
N3 C4 C5 120.94(16) . . ?
N2 C4 C5 127.62(16) . . ?
C34 C33 P1 125.69(15) . . ?
C38 C33 P1 115.22(14) . . ?
C38 C33 C34 118.76(18) . . ?
C50 C45 P2 120.09(16) . . ?
C46 C45 P2 121.85(15) . . ?
C46 C45 C50 117.90(19) . . ?
C2 C3 N2 103.84(15) . . ?
C17 C3 N2 134.94(18) . . ?
C17 C3 C2 121.19(18) . . ?
C32 C27 P1 120.38(15) . . ?
C28 C27 P1 120.89(15) . . ?
C28 C27 C32 118.46(18) . . ?
C22 C21 P1 121.71(14) . . ?
C22 C21 C26 119.05(17) . . ?
C26 C21 P1 119.20(14) . . ?
C10 C9 N4 105.10(14) . . ?
C16 C9 N4 134.54(18) . . ?
C16 C9 C10 120.33(17) . . ?
C9 C10 N5 107.39(15) . . ?
C13 C10 N5 129.85(18) . . ?
C13 C10 C9 122.72(17) . . ?
C8 C7 H7 121.0 . . ?
C6 C7 C8 117.98(17) . . ?
C6 C7 H7 121.0 . . ?
C52 C51 P2 118.43(16) . . ?
C52 C51 C56 118.3(2) . . ?
C56 C51 P2 123.14(18) . . ?
C44 C39 P2 121.16(14) . . ?
C44 C39 C40 118.77(17) . . ?
C40 C39 P2 120.07(14) . . ?
C3 C2 N1 111.23(15) . . ?
C20 C2 N1 128.08(19) . . ?
C20 C2 C3 120.69(19) . . ?
C39 C44 H44 120.4 . . ?
C39 C44 C43 119.17(18) . . ?
C43 C44 H44 120.4 . . ?
C27 C32 H32 119.6 . . ?
C31 C32 C27 120.8(2) . . ?
C31 C32 H32 119.6 . . ?
C4 C5 H5 120.9 . . ?
C6 C5 C4 118.16(17) . . ?
C6 C5 H5 120.9 . . ?
C21 C22 H22 120.0 . . ?
C21 C22 C23 119.94(18) . . ?
C23 C22 H22 120.0 . . ?
C33 C34 H34 119.8 . . ?
C35 C34 C33 120.3(2) . . ?
C35 C34 H34 119.8 . . ?
C7 C6 C5 121.37(17) . . ?
C7 C6 H6 119.3 . . ?
C5 C6 H6 119.3 . . ?
C9 C16 H16 121.6 . . ?
C15 C16 C9 116.8(2) . . ?
C15 C16 H16 121.6 . . ?
C44 C43 H43 119.2 . . ?
C42 C43 C44 121.58(19) . . ?
C42 C43 H43 119.2 . . ?
C51 C52 H52 119.8 . . ?
C51 C52 C53 120.4(3) . . ?
C53 C52 H52 119.8 . . ?
C33 C38 H38 119.8 . . ?
C33 C38 C37 120.4(2) . . ?
C37 C38 H38 119.8 . . ?
C27 C28 H28 120.2 . . ?
C27 C28 C29 119.6(2) . . ?
C29 C28 H28 120.2 . . ?
C3 C17 H17 121.4 . . ?
C18 C17 C3 117.1(2) . . ?
C18 C17 H17 121.4 . . ?
C45 C50 H50 119.8 . . ?
C49 C50 C45 120.4(2) . . ?
C49 C50 H50 119.8 . . ?
C10 C13 H13 121.8 . . ?
C10 C13 C14 116.4(2) . . ?
C14 C13 H13 121.8 . . ?
N5 C12 H12A 109.5 . . ?
N5 C12 H12B 109.5 . . ?
N5 C12 H12C 109.5 . . ?
H12A C12 H12B 109.5 . . ?
H12A C12 H12C 109.5 . . ?
H12B C12 H12C 109.5 . . ?
C21 C26 H26 119.5 . . ?
C25 C26 C21 121.0(2) . . ?
C25 C26 H26 119.5 . . ?
C45 C46 H46 119.7 . . ?
C45 C46 C47 120.5(2) . . ?
C47 C46 H46 119.7 . . ?
C34 C35 H35 119.8 . . ?
C36 C35 C34 120.5(2) . . ?
C36 C35 H35 119.8 . . ?
C22 C23 H23 119.9 . . ?
C24 C23 C22 120.2(2) . . ?
C24 C23 H23 119.9 . . ?
C39 C40 H40 119.3 . . ?
C41 C40 C39 121.4(2) . . ?
C41 C40 H40 119.3 . . ?
C51 C56 H56 119.7 . . ?
C55 C56 C51 120.6(3) . . ?
C55 C56 H56 119.7 . . ?
C16 C15 H15 118.8 . . ?
C14 C15 C16 122.5(2) . . ?
C14 C15 H15 118.8 . . ?
C43 C42 H42 120.2 . . ?
C43 C42 C41 119.5(2) . . ?
C41 C42 H42 120.2 . . ?
C13 C14 H14 119.3 . . ?
C15 C14 C13 121.3(2) . . ?
C15 C14 H14 119.3 . . ?
C32 C31 H31 120.0 . . ?
C30 C31 C32 120.0(2) . . ?
C30 C31 H31 120.0 . . ?
C35 C36 H36 120.1 . . ?
C35 C36 C37 119.9(2) . . ?
C37 C36 H36 120.1 . . ?
C23 C24 H24 119.8 . . ?
C23 C24 C25 120.5(2) . . ?
C25 C24 H24 119.8 . . ?
C50 C49 H49 119.6 . . ?
C48 C49 C50 120.7(2) . . ?
C48 C49 H49 119.6 . . ?
C2 C20 H20 121.0 . . ?
C19 C20 C2 117.9(2) . . ?
C19 C20 H20 121.0 . . ?
C17 C18 H18 119.1 . . ?
C17 C18 C19 121.9(2) . . ?
C19 C18 H18 119.1 . . ?
C56 C55 H55 119.8 . . ?
C54 C55 C56 120.3(3) . . ?
C54 C55 H55 119.8 . . ?
C26 C25 H25 120.3 . . ?
C24 C25 C26 119.3(2) . . ?
C24 C25 H25 120.3 . . ?
C28 C29 H29 119.5 . . ?
C30 C29 C28 120.9(2) . . ?
C30 C29 H29 119.5 . . ?
C31 C30 H30 119.9 . . ?
C29 C30 C31 120.2(2) . . ?
C29 C30 H30 119.9 . . ?
C40 C41 H41 120.3 . . ?
C42 C41 C40 119.5(2) . . ?
C42 C41 H41 120.3 . . ?
C38 C37 H37 119.9 . . ?
C36 C37 C38 120.2(2) . . ?
C36 C37 H37 119.9 . . ?
C20 C19 C18 121.1(2) . . ?
C20 C19 H19 119.4 . . ?
C18 C19 H19 119.4 . . ?
C49 C48 H48 120.1 . . ?
C49 C48 C47 119.8(2) . . ?
C47 C48 H48 120.1 . . ?
C55 C54 H54 120.1 . . ?
C55 C54 C53 119.9(3) . . ?
C53 C54 H54 120.1 . . ?
C46 C47 H47 119.7 . . ?
C48 C47 C46 120.6(3) . . ?
C48 C47 H47 119.7 . . ?
C52 C53 H53 119.7 . . ?
C54 C53 C52 120.5(3) . . ?
C54 C53 H53 119.7 . . ?

loop_
_geom_bond_atom_site_label_1
_geom_bond_atom_site_label_2
_geom_bond_distance
_geom_bond_site_symmetry_2
_geom_bond_publ_flag
Ru1 P1 2.3753(4) . ?
Ru1 P2 2.3716(5) . ?
Ru1 Cl1 2.4780(4) . ?
Ru1 N3 1.9993(12) . ?
Ru1 C1 2.0796(16) . ?
Ru1 C11 2.0590(16) . ?
P1 C33 1.8393(18) . ?
P1 C27 1.8303(17) . ?
P1 C21 1.8387(17) . ?
P2 C45 1.8301(19) . ?
P2 C51 1.8427(19) . ?
P2 C39 1.8392(17) . ?
N3 C8 1.351(2) . ?
N3 C4 1.349(2) . ?
N4 C8 1.397(2) . ?
N4 C11 1.409(2) . ?
N4 C9 1.403(2) . ?
N2 C1 1.441(2) . ?
N2 C4 1.378(2) . ?
N2 C3 1.399(2) . ?
N5 C11 1.349(2) . ?
N5 C10 1.398(2) . ?
N5 C12 1.455(2) . ?
N1 C1 1.312(2) . ?
N1 C2 1.399(2) . ?
C8 C7 1.378(2) . ?
C4 C5 1.387(2) . ?
C33 C34 1.391(3) . ?
C33 C38 1.381(3) . ?
C45 C50 1.391(3) . ?
C45 C46 1.379(3) . ?
C3 C2 1.397(3) . ?
C3 C17 1.387(3) . ?
C27 C32 1.392(3) . ?
C27 C28 1.385(3) . ?
C21 C22 1.380(2) . ?
C21 C26 1.385(3) . ?
C9 C10 1.389(3) . ?
C9 C16 1.388(2) . ?
C10 C13 1.382(3) . ?
C7 H7 0.9300 . ?
C7 C6 1.373(3) . ?
C51 C52 1.375(3) . ?
C51 C56 1.397(3) . ?
C39 C44 1.381(2) . ?
C39 C40 1.385(3) . ?
C2 C20 1.388(3) . ?
C44 H44 0.9300 . ?
C44 C43 1.392(3) . ?
C32 H32 0.9300 . ?
C32 C31 1.385(3) . ?
C5 H5 0.9300 . ?
C5 C6 1.377(3) . ?
C22 H22 0.9300 . ?
C22 C23 1.390(3) . ?
C34 H34 0.9300 . ?
C34 C35 1.385(3) . ?
C6 H6 0.9300 . ?
C16 H16 0.9300 . ?
C16 C15 1.385(3) . ?
C43 H43 0.9300 . ?
C43 C42 1.363(3) . ?
C52 H52 0.9300 . ?
C52 C53 1.386(3) . ?
C38 H38 0.9300 . ?
C38 C37 1.388(3) . ?
C28 H28 0.9300 . ?
C28 C29 1.398(3) . ?
C17 H17 0.9300 . ?
C17 C18 1.382(3) . ?
C50 H50 0.9300 . ?
C50 C49 1.386(3) . ?
C13 H13 0.9300 . ?
C13 C14 1.386(3) . ?
C12 H12A 0.9600 . ?
C12 H12B 0.9600 . ?
C12 H12C 0.9600 . ?
C26 H26 0.9300 . ?
C26 C25 1.383(3) . ?
C46 H46 0.9300 . ?
C46 C47 1.383(3) . ?
C35 H35 0.9300 . ?
C35 C36 1.364(3) . ?
C23 H23 0.9300 . ?
C23 C24 1.372(3) . ?
C40 H40 0.9300 . ?
C40 C41 1.380(3) . ?
C56 H56 0.9300 . ?
C56 C55 1.386(3) . ?
C15 H15 0.9300 . ?
C15 C14 1.374(3) . ?
C42 H42 0.9300 . ?
C42 C41 1.375(3) . ?
C14 H14 0.9300 . ?
C31 H31 0.9300 . ?
C31 C30 1.365(4) . ?
C36 H36 0.9300 . ?
C36 C37 1.376(3) . ?
C24 H24 0.9300 . ?
C24 C25 1.372(3) . ?
C49 H49 0.9300 . ?
C49 C48 1.346(4) . ?
C20 H20 0.9300 . ?
C20 C19 1.376(3) . ?
C18 H18 0.9300 . ?
C18 C19 1.383(4) . ?
C55 H55 0.9300 . ?
C55 C54 1.355(5) . ?
C25 H25 0.9300 . ?
C29 H29 0.9300 . ?
C29 C30 1.358(4) . ?
C30 H30 0.9300 . ?
C41 H41 0.9300 . ?
C37 H37 0.9300 . ?
C19 H19 0.9300 . ?
C48 H48 0.9300 . ?
C48 C47 1.365(4) . ?
C54 H54 0.9300 . ?
C54 C53 1.374(5) . ?
C47 H47 0.9300 . ?
C53 H53 0.9300 . ?

loop_
_geom_torsion_atom_site_label_1
_geom_torsion_atom_site_label_2
_geom_torsion_atom_site_label_3
_geom_torsion_atom_site_label_4
_geom_torsion
_geom_torsion_site_symmetry_1
_geom_torsion_site_symmetry_2
_geom_torsion_site_symmetry_3
_geom_torsion_site_symmetry_4
_geom_torsion_publ_flag
Ru1 P1 C33 C34 132.80(15) . . . . ?
Ru1 P1 C33 C38 -53.97(16) . . . . ?
Ru1 P1 C27 C32 -76.24(16) . . . . ?
Ru1 P1 C27 C28 97.73(16) . . . . ?
Ru1 P1 C21 C22 -3.41(19) . . . . ?
Ru1 P1 C21 C26 174.15(15) . . . . ?
Ru1 P2 C45 C50 79.23(16) . . . . ?
Ru1 P2 C45 C46 -96.06(17) . . . . ?
Ru1 P2 C51 C52 38.10(19) . . . . ?
Ru1 P2 C51 C56 -146.65(15) . . . . ?
Ru1 P2 C39 C44 -1.10(18) . . . . ?
Ru1 P2 C39 C40 178.30(15) . . . . ?
Ru1 N3 C8 N4 0.23(19) . . . . ?
Ru1 N3 C8 C7 -179.62(13) . . . . ?
Ru1 N3 C4 N2 1.03(19) . . . . ?
Ru1 N3 C4 C5 -178.52(13) . . . . ?
P1 C33 C34 C35 173.48(16) . . . . ?
P1 C33 C38 C37 -173.68(19) . . . . ?
P1 C27 C32 C31 176.27(16) . . . . ?
P1 C27 C28 C29 -175.14(17) . . . . ?
P1 C21 C22 C23 176.32(16) . . . . ?
P1 C21 C26 C25 -176.9(2) . . . . ?
P2 C45 C50 C49 -177.45(17) . . . . ?
P2 C45 C46 C47 176.7(2) . . . . ?
P2 C51 C52 C53 176.2(2) . . . . ?
P2 C51 C56 C55 -174.97(18) . . . . ?
P2 C39 C44 C43 177.48(16) . . . . ?
P2 C39 C40 C41 -178.1(2) . . . . ?
N3 C8 C7 C6 -1.8(3) . . . . ?
N3 C4 C5 C6 -1.9(3) . . . . ?
N4 C8 C7 C6 178.41(18) . . . . ?
N4 C9 C10 N5 0.26(19) . . . . ?
N4 C9 C10 C13 178.08(18) . . . . ?
N4 C9 C16 C15 -176.8(2) . . . . ?
N2 C4 C5 C6 178.66(18) . . . . ?
N2 C3 C2 N1 1.0(2) . . . . ?
N2 C3 C2 C20 -178.96(19) . . . . ?
N2 C3 C17 C18 -179.4(2) . . . . ?
N5 C10 C13 C14 176.6(2) . . . . ?
N1 C2 C20 C19 178.7(2) . . . . ?
C8 N3 C4 N2 -178.75(14) . . . . ?
C8 N3 C4 C5 1.7(2) . . . . ?
C8 N4 C11 Ru1 2.05(18) . . . . ?
C8 N4 C11 N5 -179.05(14) . . . . ?
C8 N4 C9 C10 179.40(16) . . . . ?
C8 N4 C9 C16 -2.9(3) . . . . ?
C8 C7 C6 C5 1.6(3) . . . . ?
C1 N2 C4 N3 -0.6(2) . . . . ?
C1 N2 C4 C5 178.94(17) . . . . ?
C1 N2 C3 C2 -1.49(19) . . . . ?
C1 N2 C3 C17 176.6(2) . . . . ?
C1 N1 C2 C3 0.0(2) . . . . ?
C1 N1 C2 C20 179.9(2) . . . . ?
C11 N4 C8 N3 -1.5(2) . . . . ?
C11 N4 C8 C7 178.31(17) . . . . ?
C11 N4 C9 C10 -0.95(19) . . . . ?
C11 N4 C9 C16 176.8(2) . . . . ?
C11 N5 C10 C9 0.5(2) . . . . ?
C11 N5 C10 C13 -177.1(2) . . . . ?
C4 N3 C8 N4 -179.99(14) . . . . ?
C4 N3 C8 C7 0.2(2) . . . . ?
C4 N2 C1 Ru1 -0.09(18) . . . . ?
C4 N2 C1 N1 177.24(15) . . . . ?
C4 N2 C3 C2 -176.48(17) . . . . ?
C4 N2 C3 C17 1.6(3) . . . . ?
C4 C5 C6 C7 0.2(3) . . . . ?
C33 P1 C27 C32 52.18(17) . . . . ?
C33 P1 C27 C28 -133.85(16) . . . . ?
C33 P1 C21 C22 -132.98(16) . . . . ?
C33 P1 C21 C26 44.59(18) . . . . ?
C33 C34 C35 C36 -0.4(3) . . . . ?
C33 C38 C37 C36 -0.6(4) . . . . ?
C45 P2 C51 C52 162.04(17) . . . . ?
C45 P2 C51 C56 -22.71(18) . . . . ?
C45 P2 C39 C44 -124.32(16) . . . . ?
C45 P2 C39 C40 55.08(19) . . . . ?
C45 C50 C49 C48 1.4(4) . . . . ?
C45 C46 C47 C48 -0.2(4) . . . . ?
C3 N2 C1 Ru1 -175.75(11) . . . . ?
C3 N2 C1 N1 1.58(19) . . . . ?
C3 N2 C4 N3 173.95(16) . . . . ?
C3 N2 C4 C5 -6.5(3) . . . . ?
C3 C2 C20 C19 -1.4(3) . . . . ?
C3 C17 C18 C19 -0.5(4) . . . . ?
C27 P1 C33 C34 8.58(18) . . . . ?
C27 P1 C33 C38 -178.20(15) . . . . ?
C27 P1 C21 C22 120.59(16) . . . . ?
C27 P1 C21 C26 -61.85(18) . . . . ?
C27 C32 C31 C30 -1.5(3) . . . . ?
C27 C28 C29 C30 -0.7(4) . . . . ?
C21 P1 C33 C34 -96.21(17) . . . . ?
C21 P1 C33 C38 77.01(16) . . . . ?
C21 P1 C27 C32 154.05(15) . . . . ?
C21 P1 C27 C28 -31.98(17) . . . . ?
C21 C22 C23 C24 0.1(3) . . . . ?
C21 C26 C25 C24 1.0(4) . . . . ?
C9 N4 C8 N3 178.09(15) . . . . ?
C9 N4 C8 C7 -2.1(3) . . . . ?
C9 N4 C11 Ru1 -177.64(11) . . . . ?
C9 N4 C11 N5 1.26(18) . . . . ?
C9 C10 C13 C14 -0.7(3) . . . . ?
C9 C16 C15 C14 -0.5(4) . . . . ?
C10 N5 C11 Ru1 177.16(17) . . . . ?
C10 N5 C11 N4 -1.08(19) . . . . ?
C10 C9 C16 C15 0.7(3) . . . . ?
C10 C13 C14 C15 0.8(4) . . . . ?
C51 P2 C45 C50 -50.64(17) . . . . ?
C51 P2 C45 C46 134.07(17) . . . . ?
C51 P2 C39 C44 131.50(17) . . . . ?
C51 P2 C39 C40 -49.10(19) . . . . ?
C51 C52 C53 C54 -1.1(5) . . . . ?
C51 C56 C55 C54 -1.0(4) . . . . ?
C39 P2 C45 C50 -152.63(16) . . . . ?
C39 P2 C45 C46 32.08(19) . . . . ?
C39 P2 C51 C52 -93.49(17) . . . . ?
C39 P2 C51 C56 81.76(18) . . . . ?
C39 C44 C43 C42 1.0(3) . . . . ?
C39 C40 C41 C42 0.4(4) . . . . ?
C2 N1 C1 Ru1 174.98(16) . . . . ?
C2 N1 C1 N2 -0.94(19) . . . . ?
C2 C3 C17 C18 -1.6(3) . . . . ?
C2 C20 C19 C18 -0.7(4) . . . . ?
C44 C39 C40 C41 1.3(4) . . . . ?
C44 C43 C42 C41 0.7(4) . . . . ?
C32 C27 C28 C29 -1.1(3) . . . . ?
C32 C31 C30 C29 -0.2(4) . . . . ?
C22 C21 C26 C25 0.7(3) . . . . ?
C22 C23 C24 C25 1.7(4) . . . . ?
C34 C33 C38 C37 0.0(3) . . . . ?
C34 C35 C36 C37 -0.2(4) . . . . ?
C16 C9 C10 N5 -177.88(17) . . . . ?
C16 C9 C10 C13 -0.1(3) . . . . ?
C16 C15 C14 C13 -0.2(4) . . . . ?
C43 C42 C41 C40 -1.4(4) . . . . ?
C52 C51 C56 C55 0.3(3) . . . . ?
C38 C33 C34 C35 0.5(3) . . . . ?
C28 C27 C32 C31 2.2(3) . . . . ?
C28 C29 C30 C31 1.3(4) . . . . ?
C17 C3 C2 N1 -177.43(18) . . . . ?
C17 C3 C2 C20 2.6(3) . . . . ?
C17 C18 C19 C20 1.8(4) . . . . ?
C50 C45 C46 C47 1.4(3) . . . . ?
C50 C49 C48 C47 -0.2(4) . . . . ?
C12 N5 C11 Ru1 -2.7(3) . . . . ?
C12 N5 C11 N4 179.06(17) . . . . ?
C12 N5 C10 C9 -179.60(17) . . . . ?
C12 N5 C10 C13 2.8(3) . . . . ?
C26 C21 C22 C23 -1.2(3) . . . . ?
C46 C45 C50 C49 -2.0(3) . . . . ?
C35 C36 C37 C38 0.7(4) . . . . ?
C23 C24 C25 C26 -2.2(4) . . . . ?
C40 C39 C44 C43 -1.9(3) . . . . ?
C56 C51 C52 C53 0.7(3) . . . . ?
C56 C55 C54 C53 0.7(5) . . . . ?
C49 C48 C47 C46 -0.4(4) . . . . ?
C55 C54 C53 C52 0.4(5) . . . . ?

loop_
_exptl_oxdiff_crystal_face_indexfrac_h
_exptl_oxdiff_crystal_face_indexfrac_k
_exptl_oxdiff_crystal_face_indexfrac_l
_exptl_oxdiff_crystal_face_x
_exptl_oxdiff_crystal_face_y
_exptl_oxdiff_crystal_face_z
0.9987 0.0001 0.0000 0.0304 -0.0198 -0.0300
0.0000 -0.9989 0.0001 0.0280 0.0215 0.0143
-0.0000 0.9989 -0.0001 -0.0280 -0.0215 -0.0143
0.0001 -0.0001 -0.9988 -0.0036 -0.0187 0.0353
-0.0001 0.0001 0.9988 0.0036 0.0187 -0.0353
-0.9987 -0.9989 0.9989 0.0012 0.0601 0.0089
0.9987 0.9989 -0.9989 -0.0012 -0.0601 -0.0089
0.9986 0.9992 0.9988 0.0059 -0.0226 -0.0796
-0.9987 0.0000 0.9988 -0.0268 0.0385 -0.0054
0.9987 -0.0000 -0.9988 0.0268 -0.0385 0.0054
-0.9987 0.9989 0.9988 -0.0549 0.0170 -0.0196
0.9987 -0.9989 -0.9988 0.0549 -0.0170 0.0196
-0.9986 -0.0003 -0.9989 -0.0340 0.0010 0.0653
0.9986 0.0003 0.9989 0.0340 -0.0010 -0.0653

loop_
_smtbx_masks_void_nr
_smtbx_masks_void_average_x
_smtbx_masks_void_average_y
_smtbx_masks_void_average_z
_smtbx_masks_void_volume
_smtbx_masks_void_count_electrons
_smtbx_masks_void_content
1 -0.411 -0.039 -0.911 1302.6 267.3 '2 toluene,4 diethylether'
